data_8103696
loop_
_publ_author_name
'Giesting, O.A.'
'Burns, P.C.'
'Porter, N.J.'

_publ_section_title
;
 Uranyl oxalate hydrates: structures and IR spectra
;
_journal_name_full 'Zeitschrift fuer Kristallographie (149,1979-)'
_journal_page_first 252
_journal_page_last 269
_journal_volume 221
_journal_year 2006
_chemical_formula_sum 'C2 H6 O9 U'
_chemical_name_systematic '(U O2) (C2 O4) (H2 O)3'
_space_group_IT_number 14
_symmetry_space_group_name_Hall '-P 2yn'
_symmetry_space_group_name_H-M 'P 1 21/n 1'
_cell_angle_alpha 90
_cell_angle_beta 99.533
_cell_angle_gamma 90
_cell_formula_units_Z 4
_cell_length_a 5.5921
_cell_length_b 16.9931
_cell_length_c 9.3594
_cell_volume 877.115
_citation_journal_id_ASTM ZEKRDZ
_cod_data_source_file Giesting_ZEKRDZ_2006_1138.cif
_cod_data_source_block C2H6O9U1
_cod_original_cell_volume 877.1145
_cod_original_sg_symbol_Hall '-P 2ybc (x-z,y,z)'
_cod_original_formula_sum 'C2 H6 O9 U1'
_cod_database_code 8103696

loop_
_symmetry_equiv_pos_as_xyz
x,y,z
-x+1/2,y+1/2,-z+1/2
-x,-y,-z
x-1/2,-y-1/2,z-1/2

loop_
_atom_site_label
_atom_site_type_symbol
_atom_site_fract_x
_atom_site_fract_y
_atom_site_fract_z
_atom_site_occupancy
_atom_site_U_iso_or_equiv
O6 O-2 0.5437 0.4028 0.4522 1 0.0
O4 O-2 0.9217 0.5455 0.1527 1 0.0
O1 O-2 0.4443 0.4461 0.1335 1 0.0
O9 O-2 0.311 0.235 0.0252 1 0.0
H6 H+1 0.219 0.253 -0.053 1 0.0
H2 H+1 0.791 0.257 0.22 1 0.0
O3 O-2 0.8921 0.4055 0.0227 1 0.0
U1 U+6 0.7305 0.4315 0.2411 1 0.0
O2 O-2 0.0139 0.4127 0.3493 1 0.0
O7 O-2 0.6707 0.295 0.2138 1 0.0
C2 C+3 0.5276 0.5415 0.4763 1 0.0
C1 C+3 0.9902 0.4594 -0.037 1 0.0
H1 H+1 0.549 0.276 0.149 1 0.0
H5 H+1 0.357 0.187 -0.003 1 0.0
H4 H+1 0.155 0.206 0.188 1 0.0
O8 O-2 0.0602 0.2041 0.257 1 0.0
H3 H+1 0.035 0.153 0.281 1 0.0
O5 O-2 0.6397 0.5479 0.3717 1 0.0
